data_4329017
loop_
_publ_author_name
'Peter De Vreese'
'Neil R. Brooks'
'Kristof Van Hecke'
'Luc Van Meervelt'
'Edward Matthijs'
'Koen Binnemans'
'Rik Van Deun'

_publ_contact_author_address
;Katholieke Universiteit Leuven 
Department of chemistry 
Laboratory of coordination chemistry 
Celestijnenlaan 200f, bus 2404 
B-3001 Leuven (Belgium) 
;
_publ_contact_author_email koen.binnemans@chem.kuleuven.be
_publ_contact_author_fax '+32 16 32 79 92'
_publ_contact_author_name 'Koen Binnemans'
_publ_contact_author_phone '+32 16 32 74 46'
_publ_section_title
;
 Speciation of Copper(II) Complexes in an Ionic Liquid Based on Choline
 Chloride and in Choline Chloride/Water Mixtures
;
_journal_name_full 'Inorganic Chemistry'
_journal_page_first 4972
_journal_page_last 4981
_journal_paper_doi 10.1021/ic202341m
_journal_volume 51
_journal_year 2012
_chemical_formula_moiety '4 (C5 H14 N O), Cl10 Cu4 O'
_chemical_formula_sum 'C20 H56 Cl10 Cu4 N4 O5'
_chemical_formula_weight 1041.35
_chemical_name_common
; 
 tetrakis(choline) (mu4-oxo)-hexakis(mu2-chloro)-tetrakis(chloro-copper(ii)) 
;
_chemical_name_systematic
; 
 tetrakis(choline) (mu4-oxo)-hexakis(mu2-chloro)-tetrakis(chloro-copper(ii)) 
;
_chemical_temperature_decomposition 453
_space_group_IT_number 15
_symmetry_cell_setting monoclinic
_symmetry_space_group_name_Hall '-C 2yc'
_symmetry_space_group_name_H-M 'C 1 2/c 1'
_atom_sites_solution_hydrogens mixed
_atom_sites_solution_primary direct
_atom_sites_solution_secondary difmap
_cell_angle_alpha 90.00
_cell_angle_beta 113.551(3)
_cell_angle_gamma 90.00
_cell_formula_units_Z 4
_cell_length_a 22.4693(12)
_cell_length_b 10.2874(6)
_cell_length_c 18.5663(11)
_cell_measurement_reflns_used 5517
_cell_measurement_temperature 100(2)
_cell_measurement_theta_max 66.565
_cell_measurement_theta_min 4.294
_cell_volume 3934.1(4)
_computing_cell_refinement 'Bruker SAINT'
_computing_data_collection 'Bruker SAINT'
_computing_data_reduction 'Bruker SMART'
_computing_publication_material
; 
A.L.Spek (2010) PLATON, A Multipurpose Crystallographic Tool, Utrecht University
;
_computing_structure_refinement 'SHELXL-97 (Sheldrick, 2008)'
_computing_structure_solution 'SHELXS-97 (Sheldrick, 2008)'
_diffrn_ambient_temperature 100(2)
_diffrn_measured_fraction_theta_full 0.994
_diffrn_measured_fraction_theta_max 0.994
_diffrn_measurement_device_type 'SMART 6000'
_diffrn_measurement_method '\w scans'
_diffrn_radiation_monochromator 'crossed G\"obel mirrors'
_diffrn_radiation_source 'fine-focus sealed tube'
_diffrn_radiation_type CuK\a
_diffrn_radiation_wavelength 1.54178
_diffrn_reflns_av_R_equivalents 0.1164
_diffrn_reflns_av_sigmaI/netI 0.1000
_diffrn_reflns_limit_h_max 26
_diffrn_reflns_limit_h_min -26
_diffrn_reflns_limit_k_max 11
_diffrn_reflns_limit_k_min -12
_diffrn_reflns_limit_l_max 21
_diffrn_reflns_limit_l_min -22
_diffrn_reflns_number 13421
_diffrn_reflns_theta_full 66.50
_diffrn_reflns_theta_max 66.59
_diffrn_reflns_theta_min 4.29
_exptl_absorpt_coefficient_mu 8.981
_exptl_absorpt_correction_T_max 0.841
_exptl_absorpt_correction_T_min 0.062
_exptl_absorpt_correction_type multi-scan
_exptl_absorpt_process_details SADABS
_exptl_crystal_colour red
_exptl_crystal_density_diffrn 1.758
_exptl_crystal_description plate
_exptl_crystal_F_000 2120
_exptl_crystal_size_max 0.70
_exptl_crystal_size_mid 0.44
_exptl_crystal_size_min 0.02
_refine_diff_density_max 1.094
_refine_diff_density_min -1.135
_refine_diff_density_rms 0.192
_refine_ls_extinction_method none
_refine_ls_goodness_of_fit_ref 1.042
_refine_ls_hydrogen_treatment mixed
_refine_ls_matrix_type full
_refine_ls_number_parameters 210
_refine_ls_number_reflns 3463
_refine_ls_number_restraints 13
_refine_ls_restrained_S_all 1.043
_refine_ls_R_factor_all 0.0805
_refine_ls_R_factor_gt 0.0658
_refine_ls_shift/su_max 0.001
_refine_ls_shift/su_mean 0.000
_refine_ls_structure_factor_coef Fsqd
_refine_ls_weighting_details 'calc w=1/[\s^2^(Fo^2^)+(0.1057P)^2^+0.0000P] where P=(Fo^2^+2Fc^2^)/3'
_refine_ls_weighting_scheme calc
_refine_ls_wR_factor_gt 0.1716
_refine_ls_wR_factor_ref 0.1821
_reflns_number_gt 2751
_reflns_number_total 3463
_reflns_threshold_expression >2sigma(I)
_cod_data_source_file ic202341m_si_003.cif
_cod_data_source_block new
_cod_database_code 4329017

loop_
_symmetry_equiv_pos_as_xyz
'x, y, z'
'-x, y, -z+1/2'
'x+1/2, y+1/2, z'
'-x+1/2, y+1/2, -z+1/2'
'-x, -y, -z'
'x, -y, z-1/2'
'-x+1/2, -y+1/2, -z'
'x+1/2, -y+1/2, z-1/2'

loop_
_atom_site_label
_atom_site_type_symbol
_atom_site_fract_x
_atom_site_fract_y
_atom_site_fract_z
_atom_site_U_iso_or_equiv
_atom_site_adp_type
_atom_site_occupancy
_atom_site_symmetry_multiplicity
_atom_site_calc_flag
_atom_site_refinement_flags
_atom_site_disorder_assembly
_atom_site_disorder_group
Cu1 Cu 0.55760(4) 0.13730(8) 0.72209(5) 0.0132(3) Uani 1 1 d . . .
Cu2 Cu 0.54944(4) 0.35174(8) 0.83840(5) 0.0146(3) Uani 1 1 d . . .
O1 O 0.5000 0.2451(5) 0.7500 0.0070(10) Uani 1 2 d S . .
Cl1 Cl 0.50535(6) 0.23520(14) 0.59566(8) 0.0169(3) Uani 1 1 d . . .
Cl2 Cl 0.62639(7) 0.01427(14) 0.68860(9) 0.0207(4) Uani 1 1 d . . .
Cl3 Cl 0.5000 -0.04117(18) 0.7500 0.0147(4) Uani 1 2 d S . .
Cl4 Cl 0.64178(6) 0.23729(14) 0.83107(9) 0.0194(4) Uani 1 1 d . . .
Cl5 Cl 0.5000 0.52749(18) 0.7500 0.0161(4) Uani 1 2 d S . .
Cl6 Cl 0.60749(8) 0.48015(16) 0.94013(9) 0.0268(4) Uani 1 1 d . . .
N1 N 0.8609(2) 0.1189(5) 0.8322(3) 0.0128(10) Uani 1 1 d . . .
C2 C 0.8468(3) 0.1562(6) 0.7502(4) 0.0190(13) Uani 1 1 d . . .
H2A H 0.8030 0.1272 0.7161 0.028 Uiso 1 1 calc R . .
H2B H 0.8785 0.1153 0.7334 0.028 Uiso 1 1 calc R . .
H2C H 0.8495 0.2509 0.7468 0.028 Uiso 1 1 calc R . .
C3 C 0.8126(3) 0.1841(6) 0.8576(4) 0.0198(13) Uani 1 1 d . . .
H3A H 0.8202 0.2781 0.8611 0.030 Uiso 1 1 calc R . .
H3B H 0.8176 0.1505 0.9091 0.030 Uiso 1 1 calc R . .
H3C H 0.7685 0.1661 0.8191 0.030 Uiso 1 1 calc R . .
C4 C 0.9273(3) 0.1654(6) 0.8844(4) 0.0202(13) Uani 1 1 d . . .
H4A H 0.9596 0.1225 0.8694 0.030 Uiso 1 1 calc R . .
H4B H 0.9359 0.1445 0.9391 0.030 Uiso 1 1 calc R . .
H4C H 0.9298 0.2597 0.8787 0.030 Uiso 1 1 calc R . .
C5 C 0.8600(3) -0.0272(5) 0.8408(4) 0.0159(12) Uani 1 1 d . . .
H5A H 0.8728 -0.0478 0.8971 0.019 Uiso 1 1 calc R . .
H5B H 0.8935 -0.0648 0.8248 0.019 Uiso 1 1 calc R . .
C6 C 0.7957(3) -0.0944(6) 0.7940(4) 0.0174(13) Uani 1 1 d . . .
H6A H 0.7759 -0.0557 0.7409 0.021 Uiso 1 1 calc R . .
H6B H 0.8036 -0.1877 0.7881 0.021 Uiso 1 1 calc R . .
O7 O 0.7518(2) -0.0819(5) 0.8323(3) 0.0218(10) Uani 1 1 d . . .
H7 H 0.723(4) -0.044(8) 0.806(4) 0.03(2) Uiso 1 1 d . . .
N8 N 0.8659(2) 0.6177(5) 1.0258(3) 0.0158(11) Uani 1 1 d . . .
C9 C 0.8283(3) 0.7022(6) 0.9573(4) 0.0239(14) Uani 1 1 d . . .
H9A H 0.8409 0.7931 0.9705 0.036 Uiso 1 1 calc R . .
H9B H 0.7818 0.6923 0.9444 0.036 Uiso 1 1 calc R . .
H9C H 0.8374 0.6765 0.9119 0.036 Uiso 1 1 calc R . .
C10 C 0.9362(3) 0.6384(8) 1.0443(4) 0.0320(18) Uani 1 1 d . . .
H10A H 0.9464 0.7311 1.0532 0.048 Uiso 1 1 calc R . .
H10B H 0.9460 0.6082 1.0002 0.048 Uiso 1 1 calc R . .
H10C H 0.9623 0.5894 1.0917 0.048 Uiso 1 1 calc R . .
C11 C 0.8520(3) 0.6578(7) 1.0939(4) 0.0216(14) Uani 1 1 d . . .
H11A H 0.8767 0.6030 1.1392 0.032 Uiso 1 1 calc R . .
H11B H 0.8055 0.6482 1.0810 0.032 Uiso 1 1 calc R . .
H11C H 0.8646 0.7489 1.1066 0.032 Uiso 1 1 calc R . .
C12 C 0.8519(3) 0.4753(6) 1.0061(4) 0.0258(15) Uani 1 1 d . B .
H12A H 0.8618 0.4548 0.9600 0.031 Uiso 1 1 calc R . .
H12B H 0.8815 0.4231 1.0509 0.031 Uiso 1 1 calc R . .
C13 C 0.7835(3) 0.4345(7) 0.9885(4) 0.0300(16) Uani 1 1 d D . .
H13A H 0.7792 0.3406 0.9757 0.036 Uiso 1 1 calc R A 1
H13B H 0.7748 0.4468 1.0362 0.036 Uiso 1 1 calc R A 1
O14 O 0.7357(8) 0.504(2) 0.9251(10) 0.029(3) Uani 0.37(3) 1 d PDU B 1
O14' O 0.7452(6) 0.4667(15) 0.9093(5) 0.029(3) Uani 0.63(3) 1 d PDU B 2

loop_
_atom_site_aniso_label
_atom_site_aniso_U_11
_atom_site_aniso_U_22
_atom_site_aniso_U_33
_atom_site_aniso_U_23
_atom_site_aniso_U_13
_atom_site_aniso_U_12
Cu1 0.0148(4) 0.0104(5) 0.0190(5) 0.0004(3) 0.0115(4) 0.0032(3)
Cu2 0.0149(4) 0.0137(5) 0.0171(5) -0.0019(4) 0.0085(4) -0.0025(3)
O1 0.004(2) 0.006(3) 0.010(3) 0.000 0.002(2) 0.000
Cl1 0.0202(7) 0.0183(7) 0.0163(7) 0.0013(6) 0.0117(6) 0.0062(5)
Cl2 0.0230(7) 0.0193(8) 0.0268(8) 0.0001(6) 0.0173(6) 0.0087(5)
Cl3 0.0165(8) 0.0092(9) 0.0214(10) 0.000 0.0105(8) 0.000
Cl4 0.0121(6) 0.0224(8) 0.0256(8) -0.0050(6) 0.0093(6) -0.0001(5)
Cl5 0.0215(9) 0.0084(9) 0.0218(10) 0.000 0.0124(8) 0.000
Cl6 0.0348(8) 0.0208(8) 0.0232(8) -0.0068(6) 0.0099(7) -0.0106(6)
N1 0.008(2) 0.013(2) 0.019(3) 0.003(2) 0.007(2) 0.0006(17)
C2 0.020(3) 0.018(3) 0.025(3) 0.003(3) 0.016(3) 0.003(2)
C3 0.018(3) 0.015(3) 0.033(4) -0.003(3) 0.017(3) 0.005(2)
C4 0.015(3) 0.024(3) 0.023(3) -0.003(3) 0.009(3) -0.004(2)
C5 0.015(3) 0.013(3) 0.021(3) 0.001(3) 0.009(2) 0.007(2)
C6 0.019(3) 0.012(3) 0.021(3) -0.002(3) 0.007(3) -0.003(2)
O7 0.018(2) 0.024(3) 0.026(3) 0.003(2) 0.012(2) -0.0027(19)
N8 0.016(2) 0.015(3) 0.017(3) 0.004(2) 0.007(2) -0.0033(19)
C9 0.037(3) 0.012(3) 0.021(4) 0.005(3) 0.010(3) 0.005(3)
C10 0.015(3) 0.061(5) 0.024(4) 0.008(3) 0.011(3) -0.009(3)
C11 0.022(3) 0.029(4) 0.018(3) 0.001(3) 0.012(3) 0.002(2)
C12 0.039(4) 0.009(3) 0.037(4) 0.007(3) 0.024(3) 0.007(3)
C13 0.042(4) 0.025(4) 0.026(4) 0.002(3) 0.017(3) -0.018(3)
O14 0.036(3) 0.036(6) 0.018(3) -0.009(3) 0.012(3) -0.022(3)
O14' 0.036(3) 0.036(6) 0.018(3) -0.009(3) 0.012(3) -0.022(3)

loop_
_atom_type_symbol
_atom_type_description
_atom_type_scat_dispersion_real
_atom_type_scat_dispersion_imag
_atom_type_scat_source
C C 0.0181 0.0091 'International Tables Vol C Tables 4.2.6.8 and 6.1.1.4'
H H 0.0000 0.0000 'International Tables Vol C Tables 4.2.6.8 and 6.1.1.4'
N N 0.0311 0.0180 'International Tables Vol C Tables 4.2.6.8 and 6.1.1.4'
O O 0.0492 0.0322 'International Tables Vol C Tables 4.2.6.8 and 6.1.1.4'
Cl Cl 0.3639 0.7018 'International Tables Vol C Tables 4.2.6.8 and 6.1.1.4'
Cu Cu -1.9646 0.5888 'International Tables Vol C Tables 4.2.6.8 and 6.1.1.4'

loop_
_geom_angle_atom_site_label_1
_geom_angle_atom_site_label_2
_geom_angle_atom_site_label_3
_geom_angle
_geom_angle_site_symmetry_1
_geom_angle_site_symmetry_3
O1 Cu1 Cl2 178.76(13) . .
O1 Cu1 Cl4 85.05(7) . .
Cl2 Cu1 Cl4 94.42(6) . .
O1 Cu1 Cl1 84.40(7) . .
Cl2 Cu1 Cl1 94.99(6) . .
Cl4 Cu1 Cl1 124.38(6) . .
O1 Cu1 Cl3 84.53(13) . .
Cl2 Cu1 Cl3 96.70(6) . .
Cl4 Cu1 Cl3 117.21(5) . .
Cl1 Cu1 Cl3 115.84(5) . .
O1 Cu2 Cl6 178.73(12) . .
O1 Cu2 Cl1 84.84(8) . 2_656
Cl6 Cu2 Cl1 96.30(6) . 2_656
O1 Cu2 Cl5 83.92(13) . .
Cl6 Cu2 Cl5 94.98(6) . .
Cl1 Cu2 Cl5 122.64(5) 2_656 .
O1 Cu2 Cl4 83.72(8) . .
Cl6 Cu2 Cl4 96.30(6) . .
Cl1 Cu2 Cl4 114.38(6) 2_656 .
Cl5 Cu2 Cl4 119.91(5) . .
Cu2 O1 Cu2 110.2(2) . 2_656
Cu2 O1 Cu1 108.73(4) . 2_656
Cu2 O1 Cu1 109.76(3) 2_656 2_656
Cu2 O1 Cu1 109.76(3) . .
Cu2 O1 Cu1 108.73(4) 2_656 .
Cu1 O1 Cu1 109.7(2) 2_656 .
Cu2 Cl1 Cu1 81.89(5) 2_656 .
Cu1 Cl3 Cu1 81.23(7) . 2_656
Cu1 Cl4 Cu2 81.44(5) . .
Cu2 Cl5 Cu2 82.01(7) . 2_656
C2 N1 C4 109.4(5) . .
C2 N1 C3 108.9(4) . .
C4 N1 C3 108.2(5) . .
C2 N1 C5 111.2(5) . .
C4 N1 C5 107.5(4) . .
C3 N1 C5 111.7(4) . .
N1 C5 C6 116.1(5) . .
O7 C6 C5 111.2(5) . .
C11 N8 C10 109.2(5) . .
C11 N8 C9 108.9(5) . .
C10 N8 C9 107.5(5) . .
C11 N8 C12 112.4(5) . .
C10 N8 C12 107.1(5) . .
C9 N8 C12 111.5(5) . .
C13 C12 N8 115.0(5) . .
O14' C13 O14 23.2(7) . .
O14' C13 C12 107.9(7) . .
O14 C13 C12 114.1(10) . .

loop_
_geom_bond_atom_site_label_1
_geom_bond_atom_site_label_2
_geom_bond_distance
_geom_bond_site_symmetry_2
Cu1 O1 1.926(3) .
Cu1 Cl2 2.2685(15) .
Cu1 Cl4 2.3815(16) .
Cu1 Cl1 2.3876(16) .
Cu1 Cl3 2.4186(16) .
Cu2 O1 1.917(3) .
Cu2 Cl6 2.2460(17) .
Cu2 Cl1 2.3785(15) 2_656
Cu2 Cl5 2.3958(16) .
Cu2 Cl4 2.4362(15) .
O1 Cu2 1.917(3) 2_656
O1 Cu1 1.926(3) 2_656
Cl1 Cu2 2.3784(15) 2_656
Cl3 Cu1 2.4186(16) 2_656
Cl5 Cu2 2.3958(16) 2_656
N1 C2 1.476(8) .
N1 C4 1.497(7) .
N1 C3 1.502(7) .
N1 C5 1.512(7) .
C5 C6 1.522(7) .
C6 O7 1.433(7) .
N8 C11 1.479(8) .
N8 C10 1.490(7) .
N8 C9 1.493(7) .
N8 C12 1.512(8) .
C12 C13 1.496(9) .
C13 O14' 1.415(9) .
C13 O14 1.429(11) .

loop_
_geom_hbond_atom_site_label_D
_geom_hbond_atom_site_label_H
_geom_hbond_atom_site_label_A
_geom_hbond_distance_DH
_geom_hbond_distance_HA
_geom_hbond_distance_DA
_geom_hbond_angle_DHA
O7 H7 Cl2 0.75(7) 2.46(7) 3.167(5) 160(8)
